data_4022347
loop_
_publ_author_name
'Barbara Zaleska'
'Robert Socha'
'Marcin Karelus'
'Edward Szneler'
'Jacek Grochowski'
'Pawe\/l Serda'

_publ_section_title
;
 Synthesis of 1,4-Diazines by Ring Expansion of 1,3-Diazines
;
_journal_name_full 'Journal of Organic Chemistry'
_journal_page_first 2334
_journal_page_last 2337
_journal_paper_doi 10.1021/jo026756t
_journal_volume 68
_journal_year 2003
_chemical_compound_source 'synthesis as described'
_chemical_formula_moiety 'C22 H29 N3 O1 S1'
_chemical_formula_sum 'C22 H29 N3 O S'
_chemical_formula_weight 383.54
_chemical_name_systematic
;
S-(3-cyclohexenyl)-2-phenylthiocarbamoyl-2-methyl-trans-perhydroquinoxalin-3-one
;
_space_group_IT_number 2
_symmetry_cell_setting triclinic
_symmetry_space_group_name_Hall '-P 1'
_symmetry_space_group_name_H-M 'P -1'
_atom_sites_solution_hydrogens geom
_atom_sites_solution_primary direct
_atom_sites_solution_secondary difmap
_audit_conform_dict_location ftp://ftp.iucr.org/pub/cif_core.dic
_audit_conform_dict_name cif_core.dic
_audit_conform_dict_version 2.2
_audit_creation_date 2002-07-02T12:19:09-00:00
_audit_creation_method 'WinGX routine CIF_UPDATE'
_cell_angle_alpha 71.2330(10)
_cell_angle_beta 75.7190(10)
_cell_angle_gamma 68.7990(10)
_cell_formula_units_Z 2
_cell_length_a 9.4700(2)
_cell_length_b 9.7190(2)
_cell_length_c 12.9690(3)
_cell_measurement_temperature 293(2)
_cell_measurement_theta_max 31.98
_cell_measurement_theta_min 3.07
_cell_volume 1042.15(4)
_computing_structure_refinement 'SHELXL-97 (Sheldrick, 1997)'
_diffrn_ambient_temperature 293(2)
_diffrn_measured_fraction_theta_full 0.991
_diffrn_measured_fraction_theta_max 0.991
_diffrn_radiation_monochromator graphite
_diffrn_radiation_type MoK\a
_diffrn_radiation_wavelength 0.7107
_diffrn_reflns_av_R_equivalents 0.0214
_diffrn_reflns_av_unetI/netI 0.0452
_diffrn_reflns_limit_h_max 14
_diffrn_reflns_limit_h_min -14
_diffrn_reflns_limit_k_max 14
_diffrn_reflns_limit_k_min -14
_diffrn_reflns_limit_l_max 17
_diffrn_reflns_limit_l_min -19
_diffrn_reflns_number 10828
_diffrn_reflns_theta_full 31.98
_diffrn_reflns_theta_max 31.98
_diffrn_reflns_theta_min 3.07
_exptl_absorpt_coefficient_mu 0.172
_exptl_absorpt_correction_type none
_exptl_crystal_colour white
_exptl_crystal_density_diffrn 1.222
_exptl_crystal_density_method 'not measured'
_exptl_crystal_description prism
_exptl_crystal_F_000 412
_exptl_crystal_size_max 0.25
_exptl_crystal_size_mid 0.20
_exptl_crystal_size_min 0.15
_refine_diff_density_max 0.304
_refine_diff_density_min -0.301
_refine_diff_density_rms 0.043
_refine_ls_extinction_method none
_refine_ls_goodness_of_fit_ref 1.037
_refine_ls_hydrogen_treatment mixed
_refine_ls_matrix_type full
_refine_ls_number_parameters 360
_refine_ls_number_reflns 7165
_refine_ls_number_restraints 0
_refine_ls_restrained_S_all 1.037
_refine_ls_R_factor_all 0.0733
_refine_ls_R_factor_gt 0.0455
_refine_ls_shift/su_max 0.001
_refine_ls_shift/su_mean 0
_refine_ls_structure_factor_coef Fsqd
_refine_ls_weighting_details 'calc w=1/[\s^2^(Fo^2^)+(0.0444P)^2^+0.1848P] where P=(Fo^2^+2Fc^2^)/3'
_refine_ls_weighting_scheme calc
_refine_ls_wR_factor_gt 0.1026
_refine_ls_wR_factor_ref 0.1152
_reflns_number_gt 5144
_reflns_number_total 7165
_reflns_threshold_expression >2sigma(I)
_cod_data_source_file jo026756tsi20030103_070058_2.cif
_cod_data_source_block 9a
_cod_database_code 4022347

loop_
_symmetry_equiv_pos_as_xyz
'x, y, z'
'-x, -y, -z'

loop_
_atom_site_label
_atom_site_type_symbol
_atom_site_fract_x
_atom_site_fract_y
_atom_site_fract_z
_atom_site_U_iso_or_equiv
_atom_site_adp_type
_atom_site_occupancy
_atom_site_symmetry_multiplicity
_atom_site_calc_flag
S1 S 0.20024(3) 0.19606(3) 0.23692(3) 0.03594(9) Uani 1 1 d
C2 C 0.35745(12) 0.27339(12) 0.19453(9) 0.0294(2) Uani 1 1 d
C3 C 0.50975(12) 0.14305(12) 0.20770(9) 0.0292(2) Uani 1 1 d
C4 C 0.51118(13) 0.07868(13) 0.33291(9) 0.0324(2) Uani 1 1 d
O5 O 0.51260(13) 0.16380(10) 0.38548(7) 0.0476(2) Uani 1 1 d
N6 N 0.51263(13) -0.06551(11) 0.37945(8) 0.0359(2) Uani 1 1 d
C7 C 0.49981(13) -0.16652(12) 0.32249(9) 0.0297(2) Uani 1 1 d
C8 C 0.57009(17) -0.33336(14) 0.37971(10) 0.0398(3) Uani 1 1 d
C9 C 0.55055(18) -0.43442(15) 0.31876(11) 0.0443(3) Uani 1 1 d
C10 C 0.6214(2) -0.39749(15) 0.19794(12) 0.0494(3) Uani 1 1 d
C11 C 0.56160(17) -0.22745(14) 0.14080(10) 0.0398(3) Uani 1 1 d
C12 C 0.57698(13) -0.12808(12) 0.20456(9) 0.0292(2) Uani 1 1 d
N13 N 0.50255(12) 0.03262(10) 0.15526(8) 0.0319(2) Uani 1 1 d
C14 C 0.64832(15) 0.20023(16) 0.15757(12) 0.0419(3) Uani 1 1 d
N15 N 0.35793(11) 0.41052(11) 0.15764(8) 0.0356(2) Uani 1 1 d
C16 C 0.22832(13) 0.53756(12) 0.12819(10) 0.0346(2) Uani 1 1 d
C17 C 0.15434(16) 0.55104(15) 0.04377(10) 0.0410(3) Uani 1 1 d
C18 C 0.03602(17) 0.68274(18) 0.01037(12) 0.0502(3) Uani 1 1 d
C19 C -0.00955(17) 0.80022(17) 0.06036(14) 0.0555(4) Uani 1 1 d
C20 C 0.0638(2) 0.78762(17) 0.14350(16) 0.0588(4) Uani 1 1 d
C21 C 0.18366(18) 0.65782(16) 0.17696(13) 0.0476(3) Uani 1 1 d
C22 C 0.04755(15) 0.33150(16) 0.30711(12) 0.0445(3) Uani 1 1 d
C23 C -0.08386(16) 0.26670(19) 0.34175(16) 0.0561(4) Uani 1 1 d
C24 C -0.1365(2) 0.2130(2) 0.44552(18) 0.0693(5) Uani 1 1 d
C25 C -0.0695(3) 0.2038(3) 0.54112(18) 0.0805(6) Uani 1 1 d
C26 C 0.0897(2) 0.2224(3) 0.50503(16) 0.0693(5) Uani 1 1 d
C27 C 0.0931(2) 0.3534(2) 0.40317(14) 0.0587(4) Uani 1 1 d
H1 H 0.3907(16) -0.1474(15) 0.3218(11) 0.033(3) Uiso 1 1 d
H2 H 0.4494(19) -0.1973(18) 0.1337(13) 0.050(4) Uiso 1 1 d
H3 H 0.6869(16) -0.1502(15) 0.2074(11) 0.033(3) Uiso 1 1 d
H4 H 0.5093(18) -0.0983(18) 0.4513(14) 0.048(4) Uiso 1 1 d
H5 H 0.0207(18) 0.4321(19) 0.2498(13) 0.051(4) Uiso 1 1 d
H6 H 0.643(2) 0.249(2) 0.0780(16) 0.065(5) Uiso 1 1 d
H7 H 0.6786(18) -0.3550(17) 0.3810(13) 0.047(4) Uiso 1 1 d
H8 H 0.5385(18) 0.0593(18) 0.0863(14) 0.051(4) Uiso 1 1 d
H9 H 0.6456(18) 0.2740(19) 0.1934(13) 0.052(4) Uiso 1 1 d
H10 H 0.1919(19) 0.466(2) 0.0085(14) 0.057(5) Uiso 1 1 d
H11 H 0.744(2) 0.113(2) 0.1648(14) 0.061(5) Uiso 1 1 d
H12 H 0.736(2) -0.423(2) 0.1969(15) 0.062(5) Uiso 1 1 d
H13 H 0.6171(18) -0.2037(17) 0.0629(14) 0.049(4) Uiso 1 1 d
H14 H 0.5191(19) -0.3550(18) 0.4572(15) 0.057(5) Uiso 1 1 d
H15 H 0.5958(19) -0.540(2) 0.3538(14) 0.057(5) Uiso 1 1 d
H16 H -0.093(2) 0.888(2) 0.0378(16) 0.076(6) Uiso 1 1 d
H17 H 0.4396(19) -0.4157(18) 0.3252(13) 0.049(4) Uiso 1 1 d
H18 H 0.198(2) 0.365(2) 0.3830(15) 0.064(5) Uiso 1 1 d
H19 H -0.011(2) 0.6883(19) -0.0493(15) 0.059(5) Uiso 1 1 d
H20 H -0.225(3) 0.179(2) 0.4602(18) 0.088(7) Uiso 1 1 d
H21 H 0.602(2) -0.458(2) 0.1590(15) 0.062(5) Uiso 1 1 d
H22 H 0.160(2) 0.124(2) 0.4878(16) 0.074(6) Uiso 1 1 d
H23 H -0.126(2) 0.260(2) 0.2809(16) 0.061(5) Uiso 1 1 d
H24 H 0.234(2) 0.651(2) 0.2350(15) 0.062(5) Uiso 1 1 d
H25 H 0.011(2) 0.456(2) 0.4200(17) 0.084(6) Uiso 1 1 d
H26 H 0.122(2) 0.239(2) 0.566(2) 0.087(7) Uiso 1 1 d
H27 H -0.144(3) 0.291(3) 0.577(2) 0.112(8) Uiso 1 1 d
H28 H -0.070(3) 0.110(3) 0.598(2) 0.094(7) Uiso 1 1 d
H29 H 0.032(2) 0.868(2) 0.1812(16) 0.078(6) Uiso 1 1 d

loop_
_atom_site_aniso_label
_atom_site_aniso_U_11
_atom_site_aniso_U_22
_atom_site_aniso_U_33
_atom_site_aniso_U_23
_atom_site_aniso_U_13
_atom_site_aniso_U_12
S1 0.03330(14) 0.03430(15) 0.04042(17) -0.00577(11) -0.00651(11) -0.01331(11)
C2 0.0325(5) 0.0305(5) 0.0247(5) -0.0041(4) -0.0052(4) -0.0110(4)
C3 0.0316(5) 0.0293(5) 0.0252(5) -0.0029(4) -0.0047(4) -0.0108(4)
C4 0.0375(6) 0.0332(5) 0.0275(5) -0.0059(4) -0.0090(4) -0.0109(5)
O5 0.0764(7) 0.0407(5) 0.0339(5) -0.0083(4) -0.0180(4) -0.0220(5)
N6 0.0528(6) 0.0336(5) 0.0213(4) -0.0033(3) -0.0090(4) -0.0144(4)
C7 0.0345(5) 0.0295(5) 0.0233(5) -0.0042(4) -0.0042(4) -0.0102(4)
C8 0.0510(7) 0.0318(5) 0.0307(6) 0.0007(4) -0.0082(5) -0.0120(5)
C9 0.0566(8) 0.0296(6) 0.0433(7) -0.0050(5) -0.0063(6) -0.0140(6)
C10 0.0695(10) 0.0345(6) 0.0409(7) -0.0125(5) -0.0038(7) -0.0128(6)
C11 0.0549(8) 0.0353(6) 0.0294(6) -0.0092(4) -0.0062(5) -0.0135(5)
C12 0.0307(5) 0.0296(5) 0.0243(5) -0.0043(4) -0.0030(4) -0.0086(4)
N13 0.0433(5) 0.0291(4) 0.0215(4) -0.0030(3) -0.0069(4) -0.0106(4)
C14 0.0343(6) 0.0405(7) 0.0483(8) -0.0062(6) -0.0016(5) -0.0159(5)
N15 0.0372(5) 0.0300(4) 0.0379(5) -0.0036(4) -0.0077(4) -0.0116(4)
C16 0.0367(6) 0.0278(5) 0.0369(6) -0.0006(4) -0.0063(5) -0.0134(4)
C17 0.0484(7) 0.0395(6) 0.0341(6) -0.0008(5) -0.0079(5) -0.0189(6)
C18 0.0467(7) 0.0547(8) 0.0434(7) 0.0086(6) -0.0153(6) -0.0219(6)
C19 0.0412(7) 0.0407(7) 0.0670(10) 0.0051(7) -0.0100(7) -0.0077(6)
C20 0.0592(9) 0.0373(7) 0.0732(11) -0.0161(7) -0.0077(8) -0.0067(7)
C21 0.0549(8) 0.0382(6) 0.0535(8) -0.0120(6) -0.0165(7) -0.0129(6)
C22 0.0366(6) 0.0390(6) 0.0502(8) -0.0073(5) 0.0004(5) -0.0108(5)
C23 0.0343(6) 0.0568(9) 0.0694(10) -0.0098(7) -0.0032(7) -0.0136(6)
C24 0.0444(8) 0.0635(10) 0.0846(13) -0.0099(9) 0.0134(8) -0.0220(8)
C25 0.0798(13) 0.0830(14) 0.0605(12) -0.0090(10) 0.0195(10) -0.0321(11)
C26 0.0752(12) 0.0826(13) 0.0485(10) -0.0163(9) -0.0034(8) -0.0269(11)
C27 0.0621(10) 0.0632(10) 0.0559(9) -0.0253(8) 0.0091(7) -0.0280(8)

loop_
_atom_type_symbol
_atom_type_description
_atom_type_scat_dispersion_real
_atom_type_scat_dispersion_imag
_atom_type_scat_source
C C 0.0033 0.0016 'International Tables Vol C Tables 4.2.6.8 and 6.1.1.4'
H H 0 0 'International Tables Vol C Tables 4.2.6.8 and 6.1.1.4'
N N 0.0061 0.0033 'International Tables Vol C Tables 4.2.6.8 and 6.1.1.4'
O O 0.0106 0.006 'International Tables Vol C Tables 4.2.6.8 and 6.1.1.4'
S S 0.1246 0.1234 'International Tables Vol C Tables 4.2.6.8 and 6.1.1.4'

loop_
_geom_angle_atom_site_label_1
_geom_angle_atom_site_label_2
_geom_angle_atom_site_label_3
_geom_angle
C2 S1 C22 104.53(6)
N15 C2 C3 119.94(10)
N15 C2 S1 130.12(9)
C3 C2 S1 109.94(8)
N13 C3 C14 112.89(10)
N13 C3 C2 105.08(9)
C14 C3 C2 112.13(9)
N13 C3 C4 112.73(9)
C14 C3 C4 108.20(10)
C2 C3 C4 105.59(9)
O5 C4 N6 122.87(11)
O5 C4 C3 117.97(10)
N6 C4 C3 119.16(10)
C4 N6 C7 124.78(10)
C4 N6 H4 117.4(10)
C7 N6 H4 117.3(10)
N6 C7 C12 108.66(9)
N6 C7 C8 111.32(9)
C12 C7 C8 110.96(9)
N6 C7 H1 108.5(8)
C12 C7 H1 108.3(8)
C8 C7 H1 109.0(8)
C7 C8 C9 109.37(10)
C7 C8 H7 110.4(9)
C9 C8 H7 109.7(9)
C7 C8 H14 109.4(9)
C9 C8 H14 110.4(10)
H7 C8 H14 107.6(13)
C8 C9 C10 111.27(12)
C8 C9 H15 109.9(10)
C10 C9 H15 110.3(10)
C8 C9 H17 107.0(9)
C10 C9 H17 110.4(9)
H15 C9 H17 107.9(14)
C9 C10 C11 112.13(11)
C9 C10 H12 106.5(10)
C11 C10 H12 107.2(10)
C9 C10 H21 110.5(11)
C11 C10 H21 109.8(11)
H12 C10 H21 110.6(14)
C12 C11 C10 111.62(11)
C12 C11 H2 107.9(9)
C10 C11 H2 110.6(9)
C12 C11 H13 109.8(9)
C10 C11 H13 110.9(9)
H2 C11 H13 105.8(13)
N13 C12 C7 107.63(9)
N13 C12 C11 110.13(9)
C7 C12 C11 110.45(10)
N13 C12 H3 112.7(8)
C7 C12 H3 106.7(8)
C11 C12 H3 109.1(8)
C12 N13 C3 116.28(9)
C12 N13 H8 111.5(10)
C3 N13 H8 107.3(11)
C3 C14 H6 108.5(11)
C3 C14 H9 109.3(10)
H6 C14 H9 109.6(14)
C3 C14 H11 109.8(10)
H6 C14 H11 108.2(14)
H9 C14 H11 111.4(14)
C2 N15 C16 124.85(10)
C17 C16 C21 119.14(12)
C17 C16 N15 121.08(11)
C21 C16 N15 119.47(12)
C16 C17 C18 119.82(13)
C16 C17 H10 117.2(10)
C18 C17 H10 123.0(10)
C19 C18 C17 120.75(14)
C19 C18 H19 122.1(10)
C17 C18 H19 117.1(10)
C20 C19 C18 119.60(14)
C20 C19 H16 121.1(12)
C18 C19 H16 119.3(12)
C19 C20 C21 120.47(15)
C19 C20 H29 121.1(12)
C21 C20 H29 118.4(12)
C20 C21 C16 120.19(15)
C20 C21 H24 119.4(11)
C16 C21 H24 120.4(11)
C23 C22 C27 112.30(13)
C23 C22 S1 104.27(10)
C27 C22 S1 113.84(11)
C23 C22 H5 110.2(9)
C27 C22 H5 109.6(9)
S1 C22 H5 106.4(9)
C24 C23 C22 123.28(18)
C24 C23 H23 120.9(11)
C22 C23 H23 115.7(11)
C23 C24 C25 124.22(18)
C23 C24 H20 117.6(13)
C25 C24 H20 118.2(13)
C24 C25 C26 111.35(16)
C24 C25 H27 106.9(15)
C26 C25 H27 110.5(15)
C24 C25 H28 111.0(14)
C26 C25 H28 112.1(14)
H27 C25 H28 104.6(19)
C27 C26 C25 111.11(18)
C27 C26 H22 109.5(11)
C25 C26 H22 106.2(12)
C27 C26 H26 110.6(13)
C25 C26 H26 109.7(13)
H22 C26 H26 109.6(17)
C22 C27 C26 112.34(15)
C22 C27 H18 110.4(11)
C26 C27 H18 109.3(11)
C22 C27 H25 105.8(11)
C26 C27 H25 109.1(11)
H18 C27 H25 110.0(15)

loop_
_geom_bond_atom_site_label_1
_geom_bond_atom_site_label_2
_geom_bond_distance
S1 C2 1.7953(11)
S1 C22 1.8432(14)
C2 N15 1.2642(14)
C2 C3 1.5411(15)
C3 N13 1.4712(15)
C3 C14 1.5257(17)
C3 C4 1.5425(15)
C4 O5 1.2349(14)
C4 N6 1.3321(15)
N6 C7 1.4565(15)
N6 H4 0.878(17)
C7 C12 1.5137(15)
C7 C8 1.5204(15)
C7 H1 0.983(14)
C8 C9 1.525(2)
C8 H7 0.975(16)
C8 H14 0.993(17)
C9 C10 1.526(2)
C9 H15 0.958(17)
C9 H17 0.986(16)
C10 C11 1.5307(18)
C10 H12 1.017(18)
C10 H21 0.971(19)
C11 C12 1.5207(17)
C11 H2 1.014(16)
C11 H13 1.013(16)
C12 N13 1.4589(13)
C12 H3 0.992(14)
N13 H8 0.865(17)
C14 H6 0.992(19)
C14 H9 0.962(17)
C14 H11 0.992(18)
N15 C16 1.4172(15)
C16 C17 1.3879(18)
C16 C21 1.3897(19)
C17 C18 1.3881(19)
C17 H10 0.987(17)
C18 C19 1.376(2)
C18 H19 0.960(18)
C19 C20 1.372(3)
C19 H16 0.95(2)
C20 C21 1.387(2)
C20 H29 0.97(2)
C21 H24 0.959(18)
C22 C23 1.502(2)
C22 C27 1.512(2)
C22 H5 1.009(16)
C23 C24 1.318(3)
C23 H23 0.995(19)
C24 C25 1.492(3)
C24 H20 0.97(2)
C25 C26 1.523(3)
C25 H27 1.04(3)
C25 H28 0.97(2)
C26 C27 1.515(3)
C26 H22 1.01(2)
C26 H26 0.99(2)
C27 H18 1.001(19)
C27 H25 1.07(2)
